data_1551669
loop_
_publ_author_name
'MARFO-OWUSU, Emmanuel'
'THOMPSON, Amber'

_publ_section_title
;
 The Molecular and Crystal Structure of 3,5-Dimethylpyrazole with
 Chloranilic Acid Adduct
;
_journal_issue 0
_journal_name_full 'X-ray Structure Analysis Online'
_journal_page_first 45
_journal_paper_doi 10.2116/xraystruct.30.45
_journal_volume 30
_journal_year 2014
_chemical_formula_moiety 'C11 H10 Cl2 N2 O4'
_chemical_formula_sum 'C11 H10 Cl2 N2 O4'
_chemical_formula_weight 305.12
_space_group_IT_number 14
_space_group_name_Hall '-P 2ybc'
_space_group_name_H-M_alt 'P 1 21/c 1'
_symmetry_cell_setting monoclinic
_symmetry_space_group_name_Hall '-P 2ybc'
_symmetry_space_group_name_H-M 'P 1 21/c 1'
_atom_sites_solution_hydrogens difmap
_atom_sites_solution_primary other
_cell_angle_alpha 90
_cell_angle_beta 108.2971(14)
_cell_angle_gamma 90
_cell_formula_units_Z 4
_cell_length_a 10.67470(10)
_cell_length_b 9.42040(10)
_cell_length_c 13.6237(2)
_cell_measurement_reflns_used 16815
_cell_measurement_temperature 150
_cell_measurement_theta_max 76
_cell_measurement_theta_min 3
_cell_volume 1300.73(3)
_computing_cell_refinement 'CrysAlis, (Oxford Diffraction, 2002)'
_computing_data_collection 'SuperNova, (Oxford Diffraction, 2010)'
_computing_data_reduction 'CrysAlis, (Oxford Diffraction, 2002)'
_computing_molecular_graphics 'CAMERON (Watkin et al., 1996)'
_computing_publication_material 'CRYSTALS (Betteridge et al., 2003)'
_computing_structure_refinement 'CRYSTALS (Betteridge et al., 2003)'
_computing_structure_solution 'Superflip (Palatinus & Chapuis, 2007)'
_diffrn_ambient_temperature 150
_diffrn_measured_fraction_theta_full 0.996
_diffrn_measured_fraction_theta_max 0.996
_diffrn_measurement_device Area
_diffrn_measurement_device_type 'Oxford Diffraction SuperNova'
_diffrn_measurement_method \w
_diffrn_radiation_monochromator graphite
_diffrn_radiation_type 'Cu K\a'
_diffrn_radiation_wavelength 1.54180
_diffrn_reflns_av_R_equivalents 0.039
_diffrn_reflns_limit_h_max 13
_diffrn_reflns_limit_h_min -13
_diffrn_reflns_limit_k_max 11
_diffrn_reflns_limit_k_min -11
_diffrn_reflns_limit_l_max 17
_diffrn_reflns_limit_l_min -16
_diffrn_reflns_number 27068
_diffrn_reflns_theta_full 76.672
_diffrn_reflns_theta_max 76.672
_diffrn_reflns_theta_min 4.362
_diffrn_standards_number 0
_exptl_absorpt_coefficient_mu 4.624
_exptl_absorpt_correction_T_max 0.95
_exptl_absorpt_correction_T_min 0.28
_exptl_absorpt_correction_type multi-scan
_exptl_absorpt_process_details 'CrysAlis, (Oxford Diffraction, 2002)'
_exptl_crystal_colour clear_dark_red
_exptl_crystal_density_diffrn 1.558
_exptl_crystal_density_method 'not measured'
_exptl_crystal_description plate
_exptl_crystal_F_000 624
_exptl_crystal_size_max 0.400
_exptl_crystal_size_mid 0.250
_exptl_crystal_size_min 0.010
_refine_diff_density_max 0.34
_refine_diff_density_min -0.28
_refine_ls_extinction_method None
_refine_ls_goodness_of_fit_ref 1.0005
_refine_ls_hydrogen_treatment constr
_refine_ls_matrix_type full
_refine_ls_number_parameters 172
_refine_ls_number_reflns 2716
_refine_ls_number_restraints 0
_refine_ls_R_factor_all 0.0272
_refine_ls_R_factor_gt 0.0265
_refine_ls_shift/su_max 0.0007423
_refine_ls_shift/su_mean 0.0000671
_refine_ls_structure_factor_coef Fsqd
_refine_ls_weighting_details
;

 Method= Modified Sheldrick 

 w=1/[\s^2^(F^2^) + ( 0.05P)^2^ + 0.64P] 

 ,where P=(max(Fo^2^,0) + 2Fc^2^)/3 

;
_refine_ls_weighting_scheme calc
_refine_ls_wR_factor_all 0.0753
_refine_ls_wR_factor_gt 0.0746
_refine_ls_wR_factor_ref 0.0753
_reflns_limit_h_max 12
_reflns_limit_h_min -13
_reflns_limit_k_max 11
_reflns_limit_k_min 0
_reflns_limit_l_max 17
_reflns_limit_l_min 0
_reflns_number_gt 2620
_reflns_number_total 2726
_reflns_threshold_expression I>2.0\s(I)
_cod_data_source_file 30_45_1.txt
_cod_data_source_block 1
_cod_depositor_comments
;
The following automatic conversions were performed:

'_atom_sites_solution_primary' value 'Other' changed to 'other'
according to
/home/andrius/struct/COD-crude-data/automatic-downloads/current/J-STAGE/lib/dictionaries/cif_core.dic
dictionary named 'cif_core.dic' version 2.4.2 from 2011-04-26.

Automatic conversion script
Id: cif_fix_values 6524 2018-11-02 12:15:13Z antanas 
;
_cod_original_sg_symbol_H-M 'P 21/c '
_cod_database_code 1551669

loop_
_symmetry_equiv_pos_as_xyz
x,y,z
-x,-y,-z
x,-y+1/2,z+1/2
-x,y+1/2,-z+1/2

loop_
_atom_site_label
_atom_site_type_symbol
_atom_site_fract_x
_atom_site_fract_y
_atom_site_fract_z
_atom_site_U_iso_or_equiv
_atom_site_occupancy
_atom_site_adp_type
_atom_site_refinement_flags_posn
C1 C 0.55921(12) 0.77059(13) 0.64437(9) 0.0176 1.0000 Uani .
C2 C 0.55746(11) 0.78650(12) 0.54130(9) 0.0163 1.0000 Uani .
C3 C 0.64678(12) 0.89735(13) 0.51855(9) 0.0175 1.0000 Uani .
C4 C 0.72209(12) 0.98322(13) 0.59322(10) 0.0190 1.0000 Uani .
C5 C 0.72590(11) 0.96701(13) 0.70065(9) 0.0176 1.0000 Uani .
C6 C 0.63821(11) 0.85131(12) 0.72549(9) 0.0165 1.0000 Uani .
Cl11 Cl 0.45823(3) 0.64282(4) 0.67045(2) 0.0271 1.0000 Uani .
O12 O 0.48939(9) 0.71649(10) 0.46593(6) 0.0217 1.0000 Uani .
O13 O 0.64665(10) 0.90592(10) 0.42171(7) 0.0252 1.0000 Uani .
Cl14 Cl 0.82279(3) 1.10965(4) 0.56538(3) 0.0285 1.0000 Uani .
O15 O 0.79598(9) 1.03752(10) 0.77135(7) 0.0245 1.0000 Uani .
O16 O 0.64474(9) 0.83807(10) 0.81847(7) 0.0222 1.0000 Uani .
C21 C 0.89341(13) 0.57303(15) 0.66728(10) 0.0250 1.0000 Uani .
C22 C 0.78907(12) 0.48362(14) 0.66521(9) 0.0207 1.0000 Uani .
N23 N 0.71399(10) 0.47136(11) 0.56630(8) 0.0192 1.0000 Uani .
N24 N 0.76778(10) 0.54724(12) 0.50608(8) 0.0206 1.0000 Uani .
C25 C 0.87695(13) 0.61129(14) 0.56556(11) 0.0234 1.0000 Uani .
C26 C 0.75574(16) 0.40649(17) 0.74916(11) 0.0308 1.0000 Uani .
C27 C 0.95737(15) 0.70442(18) 0.52005(13) 0.0351 1.0000 Uani .
H211 H 0.9613 0.6030 0.7244 0.0304 1.0000 Uiso R
H261 H 0.6630 0.3948 0.7324 0.0491 1.0000 Uiso R
H262 H 0.7860 0.4575 0.8134 0.0484 1.0000 Uiso R
H263 H 0.7934 0.3157 0.7588 0.0480 1.0000 Uiso R
H271 H 0.9429 0.6818 0.4494 0.0551 1.0000 Uiso R
H273 H 0.9376 0.8015 0.5252 0.0542 1.0000 Uiso R
H272 H 1.0506 0.6905 0.5566 0.0535 1.0000 Uiso R
H231 H 0.6471 0.4162 0.5418 0.0258 1.0000 Uiso R
H241 H 0.7313 0.5605 0.4416 0.0266 1.0000 Uiso R
H131 H 0.6154 0.8326 0.3929 0.0403 1.0000 Uiso R

loop_
_atom_site_aniso_label
_atom_site_aniso_U_11
_atom_site_aniso_U_22
_atom_site_aniso_U_33
_atom_site_aniso_U_23
_atom_site_aniso_U_13
_atom_site_aniso_U_12
C1 0.0193(5) 0.0192(5) 0.0167(5) -0.0004(4) 0.0090(4) -0.0029(4)
C2 0.0172(5) 0.0175(5) 0.0158(5) -0.0010(4) 0.0074(4) 0.0008(4)
C3 0.0213(6) 0.0187(6) 0.0155(6) 0.0012(4) 0.0101(4) 0.0011(4)
C4 0.0217(6) 0.0189(6) 0.0199(6) -0.0002(4) 0.0115(5) -0.0031(4)
C5 0.0170(5) 0.0186(6) 0.0188(6) -0.0022(4) 0.0081(4) 0.0007(4)
C6 0.0188(5) 0.0180(5) 0.0151(5) 0.0001(4) 0.0088(4) 0.0018(4)
Cl11 0.03438(18) 0.03290(18) 0.01671(16) -0.00215(11) 0.01195(12) -0.01672(13)
O12 0.0246(4) 0.0273(5) 0.0146(4) -0.0034(3) 0.0082(3) -0.0061(4)
O13 0.0376(5) 0.0260(5) 0.0160(4) -0.0024(3) 0.0138(4) -0.0090(4)
Cl14 0.03468(19) 0.02802(18) 0.02775(18) -0.00204(12) 0.01685(14) -0.01367(12)
O15 0.0245(5) 0.0284(5) 0.0212(5) -0.0072(4) 0.0079(4) -0.0069(4)
O16 0.0299(5) 0.0246(5) 0.0138(4) -0.0022(3) 0.0094(4) -0.0037(4)
C21 0.0202(6) 0.0313(7) 0.0200(6) -0.0015(5) 0.0014(5) -0.0014(5)
C22 0.0230(6) 0.0226(6) 0.0164(6) -0.0004(5) 0.0058(5) 0.0035(5)
N23 0.0199(5) 0.0210(5) 0.0166(5) 0.0007(4) 0.0057(4) -0.0029(4)
N24 0.0209(5) 0.0245(5) 0.0161(5) 0.0026(4) 0.0054(4) -0.0018(4)
C25 0.0191(6) 0.0262(6) 0.0251(6) 0.0003(5) 0.0071(5) -0.0013(5)
C26 0.0400(8) 0.0342(7) 0.0207(6) 0.0051(6) 0.0131(6) 0.0021(6)
C27 0.0288(7) 0.0408(9) 0.0382(8) 0.0043(7) 0.0140(6) -0.0097(6)

loop_
_atom_type_symbol
_atom_type_scat_dispersion_real
_atom_type_scat_dispersion_imag
_atom_type_scat_Cromer_Mann_a1
_atom_type_scat_Cromer_Mann_b1
_atom_type_scat_Cromer_Mann_a2
_atom_type_scat_Cromer_Mann_b2
_atom_type_scat_Cromer_Mann_a3
_atom_type_scat_Cromer_Mann_b3
_atom_type_scat_Cromer_Mann_a4
_atom_type_scat_Cromer_Mann_b4
_atom_type_scat_Cromer_Mann_c
_atom_type_scat_source
C 0.0181 0.0091 2.3100 20.8439 1.0200 10.2075 1.5886 0.5687 0.8650 51.6512 0.2156 'International Tables Vol C 4.2.6.8 and 6.1.1.4'
H 0.0000 0.0000 0.4930 10.5109 0.3229 26.1257 0.1402 3.1424 0.0408 57.7998 0.0030 'International Tables Vol C 4.2.6.8 and 6.1.1.4'
Cl 0.3639 0.7018 11.4604 0.0104 7.1964 1.1662 6.2556 18.5194 1.6455 47.7784 -9.5574 'International Tables Vol C 4.2.6.8 and 6.1.1.4'
N 0.0311 0.0180 12.2126 0.0057 3.1322 9.8933 2.0125 28.9975 1.1663 0.5826 -11.5290 'International Tables Vol C 4.2.6.8 and 6.1.1.4'
O 0.0492 0.0322 3.0485 13.2771 2.2868 5.7011 1.5463 0.3239 0.8670 32.9089 0.2508 'International Tables Vol C 4.2.6.8 and 6.1.1.4'

loop_
_geom_angle_atom_site_label_1
_geom_angle_atom_site_label_2
_geom_angle_atom_site_label_3
_geom_angle
_geom_angle_publ_flag
C2 C1 C6 123.44(11) yes
C2 C1 Cl11 117.81(9) yes
C6 C1 Cl11 118.75(9) yes
C1 C2 C3 117.85(10) yes
C1 C2 O12 126.06(11) yes
C3 C2 O12 116.09(10) yes
C2 C3 C4 121.65(11) yes
C2 C3 O13 116.38(10) yes
C4 C3 O13 121.97(11) yes
C3 C4 C5 121.04(11) yes
C3 C4 Cl14 120.87(10) yes
C5 C4 Cl14 118.02(9) yes
C4 C5 C6 117.80(10) yes
C4 C5 O15 123.65(11) yes
C6 C5 O15 118.53(11) yes
C5 C6 C1 118.14(10) yes
C5 C6 O16 116.57(10) yes
C1 C6 O16 125.29(11) yes
C3 O13 H131 107.6 no
C22 C21 C25 106.71(11) yes
C22 C21 H211 127.8 no
C25 C21 H211 125.5 no
C21 C22 N23 107.18(11) yes
C21 C22 C26 131.56(12) yes
N23 C22 C26 121.25(12) yes
C22 N23 N24 109.43(10) yes
C22 N23 H231 127.1 no
N24 N23 H231 123.0 no
N23 N24 C25 109.15(10) yes
N23 N24 H241 124.3 no
C25 N24 H241 126.1 no
C21 C25 N24 107.51(11) yes
C21 C25 C27 131.18(13) yes
N24 C25 C27 121.31(12) yes
C22 C26 H261 110.7 no
C22 C26 H262 111.3 no
H261 C26 H262 107.7 no
C22 C26 H263 111.0 no
H261 C26 H263 107.3 no
H262 C26 H263 108.8 no
C25 C27 H271 110.9 no
C25 C27 H273 111.5 no
H271 C27 H273 108.9 no
C25 C27 H272 109.8 no
H271 C27 H272 107.7 no
H273 C27 H272 107.9 no

loop_
_geom_bond_atom_site_label_1
_geom_bond_atom_site_label_2
_geom_bond_distance
_geom_bond_publ_flag
C1 C2 1.4064(16) yes
C1 C6 1.3877(17) yes
C1 Cl11 1.7255(12) yes
C2 C3 1.5104(16) yes
C2 O12 1.2445(15) yes
C3 C4 1.3499(17) yes
C3 O13 1.3213(14) yes
C4 C5 1.4594(16) yes
C4 Cl14 1.7245(12) yes
C5 C6 1.5419(16) yes
C5 O15 1.2149(15) yes
C6 O16 1.2529(15) yes
O13 H131 0.813 no
C21 C22 1.3896(19) yes
C21 C25 1.3887(19) yes
C21 H211 0.925 no
C22 N23 1.3392(16) yes
C22 C26 1.4892(18) yes
N23 N24 1.3452(14) yes
N23 H231 0.861 no
N24 C25 1.3363(17) yes
N24 H241 0.851 no
C25 C27 1.4917(19) yes
C26 H261 0.950 no
C26 H262 0.962 no
C26 H263 0.936 no
C27 H271 0.950 no
C27 H273 0.946 no
C27 H272 0.972 no

loop_
_geom_hbond_atom_site_label_D
_geom_hbond_atom_site_label_H
_geom_hbond_atom_site_label_A
_geom_hbond_site_symmetry_A
_geom_hbond_angle_DHA
_geom_hbond_distance_DH
_geom_hbond_distance_HA
_geom_hbond_distance_DA
_geom_hbond_publ_flag
N23 H231 O12 2_666 161.44(4) 0.861 1.897 2.7274(19) yes
N24 H241 O16 3_564 157.48(4) 0.851 1.899 2.7050(19) yes
O13 H131 O16 3_564 146.24(4) 0.813 1.977 2.6914(19) yes
